data_4088710
loop_
_publ_author_name
'Vilanova, Sean P.'
'Iluc, Vlad M.'

_publ_section_title
;
 Aryl and Benzyl C--H Activation of N-Substituted PNP Ligands
;
_journal_issue 12
_journal_name_full Organometallics
_journal_page_first 2110
_journal_paper_doi 10.1021/acs.organomet.6b00333
_journal_volume 35
_journal_year 2016
_chemical_formula_sum 'C33 H48 Ir N P2'
_chemical_formula_weight 712.86
_space_group_IT_number 14
_space_group_name_Hall '-P 2yn'
_space_group_name_H-M_alt 'P 1 21/n 1'
_symmetry_cell_setting monoclinic
_symmetry_space_group_name_H-M 'P 1 21/n 1'
_atom_sites_solution_hydrogens geom
_atom_sites_solution_primary direct
_atom_sites_solution_secondary difmap
_audit_creation_method SHELXL-97
_cell_angle_alpha 90.00
_cell_angle_beta 94.9652(17)
_cell_angle_gamma 90.00
_cell_formula_units_Z 4
_cell_length_a 9.9207(8)
_cell_length_b 18.8543(15)
_cell_length_c 16.6440(14)
_cell_measurement_reflns_used 9165
_cell_measurement_temperature 120(2)
_cell_measurement_theta_max 26.42
_cell_measurement_theta_min 2.30
_cell_volume 3101.5(4)
_computing_structure_refinement 'SHELXL-97 (Sheldrick, 1997)'
_computing_structure_solution 'SHELXS-97 (Sheldrick, 1990)'
_diffrn_ambient_temperature 120(2)
_diffrn_measured_fraction_theta_full 1.000
_diffrn_measured_fraction_theta_max 1.000
_diffrn_measurement_device_type 'Bruker APEX-II'
_diffrn_radiation_monochromator graphite
_diffrn_radiation_source 'fine-focus sealed tube'
_diffrn_radiation_type MoK\a
_diffrn_radiation_wavelength 0.71073
_diffrn_reflns_av_R_equivalents 0.0401
_diffrn_reflns_av_sigmaI/netI 0.0306
_diffrn_reflns_limit_h_max 11
_diffrn_reflns_limit_h_min -11
_diffrn_reflns_limit_k_max 22
_diffrn_reflns_limit_k_min -21
_diffrn_reflns_limit_l_max 19
_diffrn_reflns_limit_l_min -19
_diffrn_reflns_number 26785
_diffrn_reflns_theta_full 25.00
_diffrn_reflns_theta_max 25.00
_diffrn_reflns_theta_min 1.64
_exptl_absorpt_coefficient_mu 4.430
_exptl_absorpt_correction_T_max 0.7454
_exptl_absorpt_correction_T_min 0.6217
_exptl_absorpt_correction_type multi-scan
_exptl_absorpt_process_details 'Bruker AXS area detector scaling and absorption correction'
_exptl_crystal_density_diffrn 1.527
_exptl_crystal_density_method 'not measured'
_exptl_crystal_description block
_exptl_crystal_F_000 1440
_exptl_crystal_size_max 0.09
_exptl_crystal_size_mid 0.09
_exptl_crystal_size_min 0.08
_refine_diff_density_max 1.256
_refine_diff_density_min -1.462
_refine_diff_density_rms 0.093
_refine_ls_extinction_method none
_refine_ls_goodness_of_fit_ref 1.033
_refine_ls_hydrogen_treatment mixed
_refine_ls_matrix_type full
_refine_ls_number_parameters 351
_refine_ls_number_reflns 5462
_refine_ls_number_restraints 0
_refine_ls_restrained_S_all 1.033
_refine_ls_R_factor_all 0.0310
_refine_ls_R_factor_gt 0.0224
_refine_ls_shift/su_max 0.002
_refine_ls_shift/su_mean 0.000
_refine_ls_structure_factor_coef Fsqd
_refine_ls_weighting_details 'calc w=1/[\s^2^(Fo^2^)+(0.0204P)^2^+1.8656P] where P=(Fo^2^+2Fc^2^)/3'
_refine_ls_weighting_scheme calc
_refine_ls_wR_factor_gt 0.0453
_refine_ls_wR_factor_ref 0.0470
_reflns_number_gt 4660
_reflns_number_total 5462
_reflns_threshold_expression >2sigma(I)
_cod_data_source_file om6b00333_si_002.cif
_cod_data_source_block sv487
_cod_original_sg_symbol_H-M P2(1)/n
_cod_database_code 4088710

loop_
_symmetry_equiv_pos_as_xyz
'x, y, z'
'-x+1/2, y+1/2, -z+1/2'
'-x, -y, -z'
'x-1/2, -y-1/2, z-1/2'

loop_
_atom_site_label
_atom_site_type_symbol
_atom_site_fract_x
_atom_site_fract_y
_atom_site_fract_z
_atom_site_U_iso_or_equiv
_atom_site_adp_type
_atom_site_occupancy
_atom_site_symmetry_multiplicity
_atom_site_calc_flag
_atom_site_refinement_flags
Ir Ir 0.779693(13) 0.204398(7) 0.426995(7) 0.01343(5) Uani 1 1 d .
P2 P 0.71144(9) 0.11001(5) 0.35411(5) 0.01409(19) Uani 1 1 d .
H2 H 0.835(3) 0.1474(18) 0.491(2) 0.032(10) Uiso 1 1 d .
P1 P 0.81675(9) 0.27276(5) 0.53856(5) 0.01524(19) Uani 1 1 d .
H1 H 0.900(3) 0.2089(16) 0.4097(19) 0.018 Uiso 1 1 d .
N N 0.5623(3) 0.21401(13) 0.45766(15) 0.0128(6) Uani 1 1 d .
C11 C 0.4733(3) 0.16294(17) 0.41004(19) 0.0140(7) Uani 1 1 d .
C12 C 0.5293(3) 0.10945(17) 0.36579(18) 0.0136(7) Uani 1 1 d .
C13 C 0.4429(3) 0.05809(18) 0.32871(19) 0.0184(8) Uani 1 1 d .
H13 H 0.4817 0.0198 0.3017 0.022 Uiso 1 1 calc R
C14 C 0.3046(3) 0.06057(18) 0.32964(19) 0.0190(8) Uani 1 1 d .
C15 C 0.2504(3) 0.11895(18) 0.36764(19) 0.0178(8) Uani 1 1 d .
H15 H 0.1550 0.1244 0.3658 0.021 Uiso 1 1 calc R
C16 C 0.3332(3) 0.16855(18) 0.40766(19) 0.0161(7) Uani 1 1 d .
H16 H 0.2940 0.2071 0.4340 0.019 Uiso 1 1 calc R
C17 C 0.2178(4) 0.00231(19) 0.2914(2) 0.0264(9) Uani 1 1 d .
H17A H 0.1399 0.0231 0.2596 0.040 Uiso 1 1 calc R
H17B H 0.1861 -0.0282 0.3336 0.040 Uiso 1 1 calc R
H17C H 0.2710 -0.0260 0.2561 0.040 Uiso 1 1 calc R
C21 C 0.5692(3) 0.20376(17) 0.54672(19) 0.0149(7) Uani 1 1 d .
C22 C 0.6773(3) 0.23711(17) 0.5932(2) 0.0152(7) Uani 1 1 d .
C23 C 0.6823(4) 0.23092(18) 0.6767(2) 0.0177(8) Uani 1 1 d .
H23 H 0.7525 0.2546 0.7086 0.021 Uiso 1 1 calc R
C24 C 0.5882(4) 0.19131(18) 0.7157(2) 0.0194(8) Uani 1 1 d .
C3 C 0.6944(4) 0.27992(17) 0.3366(2) 0.0199(8) Uani 1 1 d .
H3A H 0.7653 0.3129 0.3211 0.024 Uiso 1 1 calc R
H3B H 0.6563 0.2545 0.2878 0.024 Uiso 1 1 calc R
C25 C 0.4858(4) 0.15878(17) 0.6683(2) 0.0198(8) Uani 1 1 d .
H25 H 0.4208 0.1314 0.6932 0.024 Uiso 1 1 calc R
C26 C 0.4751(3) 0.16498(17) 0.5846(2) 0.0179(8) Uani 1 1 d .
H26 H 0.4026 0.1424 0.5534 0.022 Uiso 1 1 calc R
C27 C 0.6020(4) 0.1834(2) 0.8068(2) 0.0268(9) Uani 1 1 d .
H27A H 0.5702 0.1363 0.8214 0.040 Uiso 1 1 calc R
H27B H 0.5475 0.2198 0.8308 0.040 Uiso 1 1 calc R
H27C H 0.6971 0.1890 0.8270 0.040 Uiso 1 1 calc R
C32 C 0.5857(4) 0.31982(18) 0.3741(2) 0.0183(8) Uani 1 1 d .
C31 C 0.5216(3) 0.28791(17) 0.4362(2) 0.0162(7) Uani 1 1 d .
C33 C 0.5510(4) 0.39026(18) 0.3565(2) 0.0252(9) Uani 1 1 d .
H33 H 0.5899 0.4134 0.3134 0.030 Uiso 1 1 calc R
C34 C 0.4614(4) 0.42748(19) 0.4003(2) 0.0284(9) Uani 1 1 d .
H34 H 0.4422 0.4758 0.3880 0.034 Uiso 1 1 calc R
C36 C 0.4287(3) 0.32441(18) 0.4795(2) 0.0197(8) Uani 1 1 d .
H36 H 0.3857 0.3011 0.5209 0.024 Uiso 1 1 calc R
C42 C 0.9713(3) 0.25662(18) 0.6069(2) 0.0191(8) Uani 1 1 d .
H42 H 0.9638 0.2846 0.6574 0.023 Uiso 1 1 calc R
C43 C 0.8696(4) 0.40882(19) 0.4777(2) 0.0310(10) Uani 1 1 d .
H43A H 0.8550 0.3842 0.4259 0.046 Uiso 1 1 calc R
H43B H 0.9663 0.4087 0.4957 0.046 Uiso 1 1 calc R
H43C H 0.8376 0.4579 0.4716 0.046 Uiso 1 1 calc R
C44 C 0.8138(4) 0.40516(19) 0.6232(2) 0.0306(9) Uani 1 1 d .
H44A H 0.7869 0.4551 0.6195 0.046 Uiso 1 1 calc R
H44B H 0.9097 0.4018 0.6427 0.046 Uiso 1 1 calc R
H44C H 0.7591 0.3805 0.6609 0.046 Uiso 1 1 calc R
C45 C 1.0954(4) 0.2828(2) 0.5676(2) 0.0308(10) Uani 1 1 d .
H45A H 1.0983 0.2603 0.5147 0.046 Uiso 1 1 calc R
H45B H 1.1773 0.2705 0.6019 0.046 Uiso 1 1 calc R
H45C H 1.0902 0.3344 0.5609 0.046 Uiso 1 1 calc R
C46 C 0.9915(4) 0.17896(19) 0.6301(2) 0.0310(10) Uani 1 1 d .
H46A H 1.0122 0.1516 0.5826 0.047 Uiso 1 1 calc R
H46B H 0.9087 0.1605 0.6505 0.047 Uiso 1 1 calc R
H46C H 1.0667 0.1748 0.6720 0.047 Uiso 1 1 calc R
C51 C 0.7643(3) 0.02061(18) 0.3892(2) 0.0215(8) Uani 1 1 d .
H51 H 0.7198 -0.0147 0.3508 0.026 Uiso 1 1 calc R
C52 C 0.7242(3) 0.11060(18) 0.24297(19) 0.0186(8) Uani 1 1 d .
H52 H 0.6516 0.1434 0.2199 0.022 Uiso 1 1 calc R
C53 C 0.9169(4) 0.0129(2) 0.3875(3) 0.0340(10) Uani 1 1 d .
H53A H 0.9413 0.0184 0.3320 0.051 Uiso 1 1 calc R
H53B H 0.9450 -0.0342 0.4077 0.051 Uiso 1 1 calc R
H53C H 0.9627 0.0494 0.4218 0.051 Uiso 1 1 calc R
C54 C 0.7208(4) 0.0046(2) 0.4727(2) 0.0318(10) Uani 1 1 d .
H54A H 0.6219 0.0024 0.4702 0.048 Uiso 1 1 calc R
H54B H 0.7535 0.0422 0.5101 0.048 Uiso 1 1 calc R
H54C H 0.7591 -0.0409 0.4915 0.048 Uiso 1 1 calc R
C55 C 0.8584(4) 0.1441(2) 0.2238(2) 0.0270(9) Uani 1 1 d .
H55A H 0.8609 0.1478 0.1652 0.041 Uiso 1 1 calc R
H55B H 0.9337 0.1144 0.2461 0.041 Uiso 1 1 calc R
H55C H 0.8666 0.1915 0.2479 0.041 Uiso 1 1 calc R
C56 C 0.7011(4) 0.0402(2) 0.1979(2) 0.0325(10) Uani 1 1 d .
H56A H 0.7063 0.0480 0.1400 0.049 Uiso 1 1 calc R
H56B H 0.6116 0.0215 0.2071 0.049 Uiso 1 1 calc R
H56C H 0.7707 0.0061 0.2177 0.049 Uiso 1 1 calc R
C41 C 0.7914(4) 0.37089(17) 0.5403(2) 0.0206(8) Uani 1 1 d .
H41 H 0.6936 0.3786 0.5225 0.025 Uiso 1 1 calc R
C35 C 0.4002(4) 0.39470(19) 0.4615(2) 0.0265(9) Uani 1 1 d .
H35 H 0.3385 0.4202 0.4912 0.032 Uiso 1 1 calc R

loop_
_atom_site_aniso_label
_atom_site_aniso_U_11
_atom_site_aniso_U_22
_atom_site_aniso_U_33
_atom_site_aniso_U_23
_atom_site_aniso_U_13
_atom_site_aniso_U_12
Ir 0.01297(7) 0.01568(7) 0.01167(7) -0.00053(6) 0.00119(5) -0.00172(6)
P2 0.0143(4) 0.0152(4) 0.0126(4) -0.0004(4) 0.0003(4) 0.0010(4)
P1 0.0155(5) 0.0157(5) 0.0144(4) -0.0019(3) 0.0005(4) -0.0024(4)
N 0.0126(14) 0.0135(15) 0.0124(14) -0.0001(11) 0.0011(12) -0.0006(12)
C11 0.0150(18) 0.0153(18) 0.0112(17) 0.0034(14) -0.0018(15) -0.0013(14)
C12 0.0110(16) 0.0194(18) 0.0100(16) 0.0023(14) -0.0018(14) -0.0006(14)
C13 0.0215(19) 0.0179(19) 0.0157(18) -0.0035(14) 0.0000(16) 0.0001(15)
C14 0.0205(19) 0.025(2) 0.0112(17) 0.0041(15) -0.0002(15) -0.0026(16)
C15 0.0128(17) 0.0230(19) 0.0175(18) 0.0050(15) 0.0006(15) -0.0017(15)
C16 0.0180(18) 0.0178(18) 0.0127(17) 0.0006(14) 0.0017(15) 0.0000(15)
C17 0.022(2) 0.031(2) 0.026(2) -0.0066(17) 0.0004(17) -0.0060(17)
C21 0.0176(17) 0.0140(16) 0.0130(16) -0.0008(15) 0.0015(14) 0.0047(15)
C22 0.0159(18) 0.0145(17) 0.0159(18) 0.0003(14) 0.0047(15) 0.0047(14)
C23 0.0211(19) 0.0202(18) 0.0119(17) -0.0052(14) 0.0017(16) -0.0027(15)
C24 0.0200(19) 0.023(2) 0.0161(18) 0.0042(15) 0.0059(16) 0.0057(15)
C3 0.023(2) 0.0180(19) 0.0185(18) 0.0008(14) 0.0024(16) -0.0016(15)
C25 0.022(2) 0.0179(19) 0.0209(19) 0.0023(15) 0.0077(16) -0.0021(15)
C26 0.0186(19) 0.0188(19) 0.0162(19) 0.0001(15) 0.0002(16) -0.0014(15)
C27 0.034(2) 0.034(2) 0.0122(18) 0.0025(16) 0.0043(17) -0.0010(18)
C32 0.0203(19) 0.0211(19) 0.0122(17) -0.0009(14) -0.0061(15) -0.0020(15)
C31 0.0134(17) 0.0161(18) 0.0175(17) 0.0018(15) -0.0076(15) -0.0017(15)
C33 0.030(2) 0.019(2) 0.024(2) 0.0058(16) -0.0067(17) -0.0009(17)
C34 0.032(2) 0.018(2) 0.033(2) 0.0039(17) -0.0088(19) 0.0046(18)
C36 0.0187(19) 0.0196(18) 0.0203(19) -0.0004(15) -0.0021(16) 0.0005(15)
C42 0.0156(18) 0.024(2) 0.0172(19) -0.0056(15) -0.0034(16) -0.0027(15)
C43 0.039(2) 0.020(2) 0.033(2) 0.0043(17) 0.001(2) -0.0068(18)
C44 0.040(2) 0.023(2) 0.027(2) -0.0083(17) -0.0040(19) 0.0003(18)
C45 0.0164(19) 0.045(3) 0.031(2) -0.0040(19) 0.0006(18) -0.0001(18)
C46 0.029(2) 0.027(2) 0.034(2) -0.0042(18) -0.0155(19) 0.0078(18)
C51 0.0182(19) 0.0160(18) 0.029(2) 0.0035(16) -0.0052(17) 0.0013(15)
C52 0.0161(18) 0.027(2) 0.0124(17) -0.0004(15) -0.0006(15) 0.0055(16)
C53 0.026(2) 0.026(2) 0.050(3) 0.0074(19) 0.000(2) 0.0065(18)
C54 0.034(2) 0.025(2) 0.034(2) 0.0130(18) -0.005(2) -0.0062(18)
C55 0.024(2) 0.041(2) 0.0169(19) 0.0009(17) 0.0053(17) 0.0037(18)
C56 0.042(3) 0.034(2) 0.022(2) -0.0107(18) 0.0054(19) 0.0042(19)
C41 0.022(2) 0.0163(19) 0.0226(19) -0.0003(15) -0.0025(17) -0.0007(15)
C35 0.025(2) 0.026(2) 0.029(2) -0.0047(17) 0.0002(18) 0.0066(17)

loop_
_atom_type_symbol
_atom_type_description
_atom_type_scat_dispersion_real
_atom_type_scat_dispersion_imag
_atom_type_scat_source
C C 0.0033 0.0016 'International Tables Vol C Tables 4.2.6.8 and 6.1.1.4'
H H 0.0000 0.0000 'International Tables Vol C Tables 4.2.6.8 and 6.1.1.4'
N N 0.0061 0.0033 'International Tables Vol C Tables 4.2.6.8 and 6.1.1.4'
P P 0.1023 0.0942 'International Tables Vol C Tables 4.2.6.8 and 6.1.1.4'
Ir Ir -1.4442 7.9887 'International Tables Vol C Tables 4.2.6.8 and 6.1.1.4'

loop_
_geom_angle_atom_site_label_1
_geom_angle_atom_site_label_2
_geom_angle_atom_site_label_3
_geom_angle
C3 Ir P2 93.69(9)
C3 Ir P1 102.66(9)
P2 Ir P1 157.25(3)
C3 Ir N 77.52(11)
P2 Ir N 86.33(7)
P1 Ir N 81.95(7)
C3 Ir H2 177.1(12)
P2 Ir H2 84.1(12)
P1 Ir H2 79.0(12)
N Ir H2 100.4(12)
C3 Ir H1 96.7(14)
P2 Ir H1 100.3(14)
P1 Ir H1 93.5(14)
N Ir H1 171.6(14)
H2 Ir H1 85.6(19)
C12 P2 C51 102.51(15)
C12 P2 C52 104.89(15)
C51 P2 C52 106.13(16)
C12 P2 Ir 101.71(11)
C51 P2 Ir 119.55(12)
C52 P2 Ir 119.48(12)
C22 P1 C42 104.67(15)
C22 P1 C41 104.22(15)
C42 P1 C41 104.98(16)
C22 P1 Ir 96.96(11)
C42 P1 Ir 118.48(11)
C41 P1 Ir 124.33(11)
C31 N C11 110.0(2)
C31 N C21 110.4(2)
C11 N C21 114.8(2)
C31 N Ir 105.35(18)
C11 N Ir 111.14(18)
C21 N Ir 104.53(18)
C16 C11 C12 118.9(3)
C16 C11 N 120.7(3)
C12 C11 N 120.3(3)
C11 C12 C13 118.4(3)
C11 C12 P2 119.6(2)
C13 C12 P2 121.9(2)
C14 C13 C12 123.0(3)
C14 C13 H13 118.5
C12 C13 H13 118.5
C13 C14 C15 117.1(3)
C13 C14 C17 120.4(3)
C15 C14 C17 122.5(3)
C16 C15 C14 121.1(3)
C16 C15 H15 119.5
C14 C15 H15 119.5
C15 C16 C11 120.9(3)
C15 C16 H16 119.5
C11 C16 H16 119.5
C14 C17 H17A 109.5
C14 C17 H17B 109.5
H17A C17 H17B 109.5
C14 C17 H17C 109.5
H17A C17 H17C 109.5
H17B C17 H17C 109.5
C26 C21 C22 119.8(3)
C26 C21 N 123.2(3)
C22 C21 N 117.0(3)
C23 C22 C21 117.9(3)
C23 C22 P1 124.0(3)
C21 C22 P1 117.2(2)
C22 C23 C24 122.7(3)
C22 C23 H23 118.6
C24 C23 H23 118.6
C25 C24 C23 117.5(3)
C25 C24 C27 121.8(3)
C23 C24 C27 120.7(3)
C32 C3 Ir 106.9(2)
C32 C3 H3A 110.3
Ir C3 H3A 110.3
C32 C3 H3B 110.3
Ir C3 H3B 110.3
H3A C3 H3B 108.6
C24 C25 C26 121.7(3)
C24 C25 H25 119.2
C26 C25 H25 119.2
C21 C26 C25 120.3(3)
C21 C26 H26 119.8
C25 C26 H26 119.8
C24 C27 H27A 109.5
C24 C27 H27B 109.5
H27A C27 H27B 109.5
C24 C27 H27C 109.5
H27A C27 H27C 109.5
H27B C27 H27C 109.5
C31 C32 C33 116.5(3)
C31 C32 C3 118.9(3)
C33 C32 C3 124.4(3)
C32 C31 C36 122.1(3)
C32 C31 N 116.8(3)
C36 C31 N 121.0(3)
C34 C33 C32 121.9(3)
C34 C33 H33 119.1
C32 C33 H33 119.1
C35 C34 C33 120.3(3)
C35 C34 H34 119.8
C33 C34 H34 119.8
C35 C36 C31 119.4(3)
C35 C36 H36 120.3
C31 C36 H36 120.3
C46 C42 C45 109.0(3)
C46 C42 P1 113.4(2)
C45 C42 P1 109.8(2)
C46 C42 H42 108.2
C45 C42 H42 108.1
P1 C42 H42 108.2
C41 C43 H43A 109.5
C41 C43 H43B 109.5
H43A C43 H43B 109.5
C41 C43 H43C 109.5
H43A C43 H43C 109.5
H43B C43 H43C 109.5
C41 C44 H44A 109.5
C41 C44 H44B 109.5
H44A C44 H44B 109.5
C41 C44 H44C 109.5
H44A C44 H44C 109.5
H44B C44 H44C 109.5
C42 C45 H45A 109.5
C42 C45 H45B 109.5
H45A C45 H45B 109.5
C42 C45 H45C 109.5
H45A C45 H45C 109.5
H45B C45 H45C 109.5
C42 C46 H46A 109.5
C42 C46 H46B 109.5
H46A C46 H46B 109.5
C42 C46 H46C 109.5
H46A C46 H46C 109.5
H46B C46 H46C 109.5
C54 C51 C53 111.0(3)
C54 C51 P2 112.0(3)
C53 C51 P2 109.7(2)
C54 C51 H51 108.0
C53 C51 H51 108.0
P2 C51 H51 108.0
C56 C52 C55 110.5(3)
C56 C52 P2 117.4(2)
C55 C52 P2 110.1(2)
C56 C52 H52 106.0
C55 C52 H52 106.0
P2 C52 H52 106.0
C51 C53 H53A 109.5
C51 C53 H53B 109.5
H53A C53 H53B 109.5
C51 C53 H53C 109.5
H53A C53 H53C 109.5
H53B C53 H53C 109.5
C51 C54 H54A 109.5
C51 C54 H54B 109.5
H54A C54 H54B 109.5
C51 C54 H54C 109.5
H54A C54 H54C 109.5
H54B C54 H54C 109.5
C52 C55 H55A 109.5
C52 C55 H55B 109.5
H55A C55 H55B 109.5
C52 C55 H55C 109.5
H55A C55 H55C 109.5
H55B C55 H55C 109.5
C52 C56 H56A 109.5
C52 C56 H56B 109.5
H56A C56 H56B 109.5
C52 C56 H56C 109.5
H56A C56 H56C 109.5
H56B C56 H56C 109.5
C44 C41 C43 112.1(3)
C44 C41 P1 115.1(2)
C43 C41 P1 112.1(2)
C44 C41 H41 105.5
C43 C41 H41 105.5
P1 C41 H41 105.5
C34 C35 C36 119.7(3)
C34 C35 H35 120.1
C36 C35 H35 120.1

loop_
_geom_bond_atom_site_label_1
_geom_bond_atom_site_label_2
_geom_bond_distance
Ir C3 2.188(3)
Ir P2 2.2260(9)
Ir P1 2.2640(9)
Ir N 2.266(3)
Ir H2 1.58(3)
Ir H1 1.25(3)
P2 C12 1.834(3)
P2 C51 1.845(3)
P2 C52 1.865(3)
P1 C22 1.846(3)
P1 C42 1.854(3)
P1 C41 1.868(3)
N C31 1.486(4)
N C11 1.488(4)
N C21 1.490(4)
C11 C16 1.392(5)
C11 C12 1.393(4)
C12 C13 1.401(4)
C13 C14 1.374(5)
C13 H13 0.9500
C14 C15 1.400(5)
C14 C17 1.502(5)
C15 C16 1.378(5)
C15 H15 0.9500
C16 H16 0.9500
C17 H17A 0.9800
C17 H17B 0.9800
C17 H17C 0.9800
C21 C26 1.381(5)
C21 C22 1.414(5)
C22 C23 1.392(4)
C23 C24 1.398(5)
C23 H23 0.9500
C24 C25 1.376(5)
C24 C27 1.518(5)
C3 C32 1.495(5)
C3 H3A 0.9900
C3 H3B 0.9900
C25 C26 1.392(5)
C25 H25 0.9500
C26 H26 0.9500
C27 H27A 0.9800
C27 H27B 0.9800
C27 H27C 0.9800
C32 C31 1.395(5)
C32 C33 1.396(5)
C31 C36 1.399(5)
C33 C34 1.388(5)
C33 H33 0.9500
C34 C35 1.376(5)
C34 H34 0.9500
C36 C35 1.383(5)
C36 H36 0.9500
C42 C46 1.523(5)
C42 C45 1.525(5)
C42 H42 1.0000
C43 C41 1.528(5)
C43 H43A 0.9800
C43 H43B 0.9800
C43 H43C 0.9800
C44 C41 1.523(5)
C44 H44A 0.9800
C44 H44B 0.9800
C44 H44C 0.9800
C45 H45A 0.9800
C45 H45B 0.9800
C45 H45C 0.9800
C46 H46A 0.9800
C46 H46B 0.9800
C46 H46C 0.9800
C51 C54 1.519(5)
C51 C53 1.524(5)
C51 H51 1.0000
C52 C56 1.532(5)
C52 C55 1.532(5)
C52 H52 1.0000
C53 H53A 0.9800
C53 H53B 0.9800
C53 H53C 0.9800
C54 H54A 0.9800
C54 H54B 0.9800
C54 H54C 0.9800
C55 H55A 0.9800
C55 H55B 0.9800
C55 H55C 0.9800
C56 H56A 0.9800
C56 H56B 0.9800
C56 H56C 0.9800
C41 H41 1.0000
C35 H35 0.9500
